data_1519388
loop_
_publ_author_name
'Li, Qi'
'Xia, Tingting'
'Yao, Licheng'
'Deng, Haiteng'
'Liao, Xuebin'

_publ_section_title
;
 Enantioselective and diastereoselective
 azo-coupling/iminium-cyclizations: a unified strategy for the total
 syntheses of (&#x2212;)-psychotriasine and (+)-pestalazine B
;
_journal_issue 6
_journal_name_full 'Chem. Sci.'
_journal_page_first 3599
_journal_paper_doi 10.1039/C5SC00338E
_journal_volume 6
_journal_year 2015
_chemical_absolute_configuration syn
_chemical_formula_moiety 'C27 H25 N5 O2'
_chemical_formula_sum 'C27 H25 N5 O2'
_chemical_formula_weight 451.52
_chemical_name_systematic
; 
 ? 
;
_space_group_IT_number 19
_symmetry_cell_setting orthorhombic
_symmetry_space_group_name_Hall 'P 2ac 2ab'
_symmetry_space_group_name_H-M 'P 21 21 21'
_atom_sites_solution_hydrogens geom
_atom_sites_solution_primary direct
_atom_sites_solution_secondary difmap
_audit_creation_method SHELXL-97
_audit_update_record
;
2014-12-20 deposited with the CCDC.
2015-04-27 downloaded from the CCDC.
;
_cell_angle_alpha 90.00
_cell_angle_beta 90.00
_cell_angle_gamma 90.00
_cell_formula_units_Z 4
_cell_length_a 11.295(5)
_cell_length_b 12.390(4)
_cell_length_c 16.088(3)
_cell_measurement_reflns_used 49
_cell_measurement_temperature 295(2)
_cell_measurement_theta_max 12.53
_cell_measurement_theta_min 5.07
_cell_volume 2251.4(13)
_computing_cell_refinement 'XSCANS (Bruker, 1997)'
_computing_data_collection 'XSCANS (Bruker, 1997)'
_computing_data_reduction 'XSCANS (Bruker, 1997)'
_computing_molecular_graphics 'SHELXTL (Bruker, 1997)'
_computing_publication_material 'SHELXTL (Bruker, 1997)'
_computing_structure_refinement 'SHELXL-97 (Sheldrick, 1997)'
_computing_structure_solution 'SHELXS-97 (Sheldrick, 1990)'
_diffrn_ambient_temperature 295(2)
_diffrn_measured_fraction_theta_full 1.000
_diffrn_measured_fraction_theta_max 1.000
_diffrn_measurement_device_type 'Bruker P4'
_diffrn_measurement_method '\w scans'
_diffrn_radiation_monochromator graphite
_diffrn_radiation_source 'fine-focus sealed tube'
_diffrn_radiation_type MoK\a
_diffrn_radiation_wavelength 0.71073
_diffrn_reflns_av_R_equivalents 0.0637
_diffrn_reflns_av_sigmaI/netI 0.0454
_diffrn_reflns_limit_h_max 13
_diffrn_reflns_limit_h_min -1
_diffrn_reflns_limit_k_max 15
_diffrn_reflns_limit_k_min -1
_diffrn_reflns_limit_l_max 1
_diffrn_reflns_limit_l_min -19
_diffrn_reflns_number 3065
_diffrn_reflns_theta_full 25.50
_diffrn_reflns_theta_max 25.50
_diffrn_reflns_theta_min 2.07
_diffrn_standards_decay_% 0
_diffrn_standards_interval_count 97
_diffrn_standards_number 3
_exptl_absorpt_coefficient_mu 0.087
_exptl_absorpt_correction_type none
_exptl_crystal_colour yellow
_exptl_crystal_density_diffrn 1.332
_exptl_crystal_density_meas ?
_exptl_crystal_density_method 'not measured'
_exptl_crystal_description prism
_exptl_crystal_F_000 952
_exptl_crystal_size_max 0.60
_exptl_crystal_size_mid 0.30
_exptl_crystal_size_min 0.30
_refine_diff_density_max 0.158
_refine_diff_density_min -0.213
_refine_diff_density_rms 0.051
_refine_ls_extinction_coef 0.0043(2)
_refine_ls_extinction_expression Fc^*^=kFc[1+0.001xFc^2^\l^3^/sin(2\q)]^-1/4^
_refine_ls_extinction_method SHELXL
_refine_ls_goodness_of_fit_ref 1.038
_refine_ls_hydrogen_treatment mixed
_refine_ls_matrix_type full
_refine_ls_number_parameters 312
_refine_ls_number_reflns 2882
_refine_ls_number_restraints 0
_refine_ls_restrained_S_all 1.038
_refine_ls_R_factor_all 0.0602
_refine_ls_R_factor_gt 0.0412
_refine_ls_shift/su_max 0.001
_refine_ls_shift/su_mean 0.000
_refine_ls_structure_factor_coef Fsqd
_refine_ls_weighting_details 'calc w=1/[\s^2^(Fo^2^)+(0.0010P)^2^+1.0000P] where P=(Fo^2^+2Fc^2^)/3'
_refine_ls_weighting_scheme calc
_refine_ls_wR_factor_gt 0.0739
_refine_ls_wR_factor_ref 0.0849
_reflns_number_gt 2321
_reflns_number_total 2882
_reflns_threshold_expression I>2sigma(I)
_cod_data_source_file c5sc00338e2.cif
_cod_data_source_block liaoxb-1
_cod_depositor_comments
;
The following automatic conversions were performed:

'_symmetry_cell_setting' value 'Orthorhombic' changed to
'orthorhombic' according to
/usr/data/users/saulius/crontab/automatic-downloads/rss-feeds/RSC/lib/dictionaries/cif_core.dic
dictionary named 'cif_core.dic' version 2.4.2 from 2011-04-26.

'_exptl_crystal_density_meas' value 'none' was changed to '?' - the
value is perceived as not measured.

Automatic conversion script
Id: cif_fix_values 3271 2015-04-21 07:52:19Z andrius 

 Adding full bibliography for 1519388.cif.
;
_cod_original_cell_volume 2251.5(13)
_cod_original_sg_symbol_H-M P2(1)2(1)2(1)
_cod_database_code 1519388

loop_
_symmetry_equiv_pos_as_xyz
'x, y, z'
'-x+1/2, -y, z+1/2'
'-x, y+1/2, -z+1/2'
'x+1/2, -y+1/2, -z'

loop_
_atom_site_label
_atom_site_type_symbol
_atom_site_fract_x
_atom_site_fract_y
_atom_site_fract_z
_atom_site_U_iso_or_equiv
_atom_site_adp_type
_atom_site_occupancy
_atom_site_symmetry_multiplicity
_atom_site_calc_flag
_atom_site_refinement_flags
O1 O 0.00152(15) 0.46553(15) 0.88800(11) 0.0544(5) Uani 1 1 d .
O2 O 0.23937(17) 0.46238(16) 0.60063(10) 0.0590(5) Uani 1 1 d .
N1 N 0.17082(18) 0.49082(16) 0.81727(12) 0.0450(5) Uani 1 1 d .
N2 N 0.06593(19) 0.44633(19) 0.66860(13) 0.0531(6) Uani 1 1 d .
N3 N 0.18768(19) 0.63507(18) 0.91949(13) 0.0483(6) Uani 1 1 d .
H3 H 0.151(2) 0.620(2) 0.9638(16) 0.058 Uiso 1 1 d .
N4 N 0.4621(2) 0.50540(17) 0.86669(13) 0.0505(6) Uani 1 1 d .
N5 N 0.43884(19) 0.41377(17) 0.88923(14) 0.0522(6) Uani 1 1 d .
C1 C 0.0568(2) 0.4602(2) 0.82334(16) 0.0452(6) Uani 1 1 d .
C2 C -0.0010(2) 0.4221(2) 0.74388(17) 0.0529(7) Uani 1 1 d .
H2 H -0.0762 0.4612 0.7393 0.063 Uiso 1 1 calc R
C3 C 0.1841(2) 0.4582(2) 0.66549(16) 0.0471(7) Uani 1 1 d .
C4 C 0.2468(2) 0.4670(2) 0.74689(14) 0.0429(6) Uani 1 1 d .
H4 H 0.2887 0.3992 0.7577 0.052 Uiso 1 1 calc R
C5 C 0.3349(2) 0.5593(2) 0.75160(15) 0.0470(6) Uani 1 1 d .
H5A H 0.3018 0.6250 0.7285 0.056 Uiso 1 1 calc R
H5B H 0.4074 0.5417 0.7223 0.056 Uiso 1 1 calc R
C6 C 0.3572(2) 0.5710(2) 0.84568(15) 0.0428(6) Uani 1 1 d .
C7 C 0.2374(2) 0.5362(2) 0.88653(15) 0.0430(6) Uani 1 1 d .
H7 H 0.2500 0.4827 0.9305 0.052 Uiso 1 1 calc R
C8 C 0.3739(2) 0.6830(2) 0.87710(15) 0.0439(6) Uani 1 1 d .
C9 C 0.2763(2) 0.7133(2) 0.92328(15) 0.0468(7) Uani 1 1 d .
C10 C 0.2730(3) 0.8116(2) 0.96417(17) 0.0589(8) Uani 1 1 d .
H10 H 0.2076 0.8314 0.9958 0.071 Uiso 1 1 calc R
C11 C 0.3693(3) 0.8794(2) 0.95676(19) 0.0668(9) Uani 1 1 d .
H11 H 0.3693 0.9450 0.9848 0.080 Uiso 1 1 calc R
C12 C 0.4651(3) 0.8517(2) 0.90863(19) 0.0652(9) Uani 1 1 d .
H12 H 0.5280 0.8996 0.9029 0.078 Uiso 1 1 calc R
C13 C 0.4687(3) 0.7531(2) 0.86867(18) 0.0585(8) Uani 1 1 d .
H13 H 0.5339 0.7340 0.8365 0.070 Uiso 1 1 calc R
C14 C -0.0325(2) 0.3022(2) 0.75096(19) 0.0600(8) Uani 1 1 d .
H14A H -0.0838 0.2920 0.7987 0.072 Uiso 1 1 calc R
H14B H -0.0763 0.2807 0.7018 0.072 Uiso 1 1 calc R
C15 C 0.0728(2) 0.2309(2) 0.75988(17) 0.0512(7) Uani 1 1 d .
C16 C 0.1154(3) 0.2017(2) 0.83635(18) 0.0635(8) Uani 1 1 d .
H16 H 0.0753 0.2236 0.8840 0.076 Uiso 1 1 calc R
C17 C 0.2162(3) 0.1408(3) 0.8438(2) 0.0779(10) Uani 1 1 d .
H17 H 0.2438 0.1214 0.8962 0.093 Uiso 1 1 calc R
C18 C 0.2761(3) 0.1086(3) 0.7745(2) 0.0784(10) Uani 1 1 d .
H18 H 0.3446 0.0675 0.7794 0.094 Uiso 1 1 calc R
C19 C 0.2352(3) 0.1369(2) 0.6984(2) 0.0756(10) Uani 1 1 d .
H19 H 0.2763 0.1154 0.6512 0.091 Uiso 1 1 calc R
C20 C 0.1342(3) 0.1966(2) 0.69049(18) 0.0628(9) Uani 1 1 d .
H20 H 0.1065 0.2143 0.6378 0.075 Uiso 1 1 calc R
C21 C 0.0032(3) 0.4389(3) 0.58915(18) 0.0752(10) Uani 1 1 d .
H21A H 0.0255 0.3734 0.5613 0.113 Uiso 1 1 calc R
H21B H 0.0236 0.4997 0.5550 0.113 Uiso 1 1 calc R
H21C H -0.0806 0.4387 0.5990 0.113 Uiso 1 1 calc R
C22 C 0.5410(2) 0.3487(2) 0.90803(16) 0.0475(7) Uani 1 1 d .
C23 C 0.5187(3) 0.2436(2) 0.92742(16) 0.0513(7) Uani 1 1 d .
H23 H 0.4412 0.2182 0.9270 0.062 Uiso 1 1 calc R
C24 C 0.6095(3) 0.1750(2) 0.94758(17) 0.0576(8) Uani 1 1 d .
H24 H 0.5939 0.1031 0.9600 0.069 Uiso 1 1 calc R
C25 C 0.7238(3) 0.2133(2) 0.94922(17) 0.0553(8) Uani 1 1 d .
H25 H 0.7858 0.1674 0.9632 0.066 Uiso 1 1 calc R
C26 C 0.7461(3) 0.3180(2) 0.93043(18) 0.0583(8) Uani 1 1 d .
H26 H 0.8235 0.3435 0.9315 0.070 Uiso 1 1 calc R
C27 C 0.6555(2) 0.3864(2) 0.90993(19) 0.0617(9) Uani 1 1 d .
H27 H 0.6714 0.4582 0.8973 0.074 Uiso 1 1 calc R

loop_
_atom_site_aniso_label
_atom_site_aniso_U_11
_atom_site_aniso_U_22
_atom_site_aniso_U_33
_atom_site_aniso_U_23
_atom_site_aniso_U_13
_atom_site_aniso_U_12
O1 0.0484(10) 0.0621(11) 0.0528(10) -0.0053(10) 0.0149(9) -0.0042(10)
O2 0.0682(12) 0.0665(12) 0.0422(9) -0.0041(10) 0.0093(10) -0.0087(12)
N1 0.0431(11) 0.0491(12) 0.0428(11) -0.0069(10) 0.0045(10) -0.0013(11)
N2 0.0505(12) 0.0648(14) 0.0439(11) -0.0031(12) -0.0029(11) 0.0020(12)
N3 0.0487(12) 0.0528(12) 0.0434(11) -0.0042(11) 0.0056(10) 0.0024(12)
N4 0.0514(12) 0.0490(13) 0.0510(12) 0.0047(11) -0.0003(11) 0.0039(12)
N5 0.0491(12) 0.0477(12) 0.0597(13) 0.0025(12) -0.0018(12) 0.0033(12)
C1 0.0419(13) 0.0435(14) 0.0504(14) 0.0002(13) 0.0018(13) 0.0042(13)
C2 0.0438(13) 0.0601(16) 0.0548(15) -0.0106(14) -0.0026(15) 0.0049(14)
C3 0.0532(15) 0.0412(13) 0.0470(14) -0.0028(13) 0.0028(14) 0.0005(14)
C4 0.0444(13) 0.0451(13) 0.0394(12) 0.0007(12) 0.0053(13) 0.0017(13)
C5 0.0467(13) 0.0506(14) 0.0438(13) 0.0021(13) 0.0040(13) -0.0015(13)
C6 0.0385(13) 0.0463(14) 0.0435(13) 0.0051(12) 0.0001(12) 0.0027(12)
C7 0.0451(13) 0.0443(13) 0.0397(12) 0.0014(12) 0.0005(12) 0.0005(13)
C8 0.0457(14) 0.0434(13) 0.0426(13) 0.0031(12) -0.0067(13) 0.0015(13)
C9 0.0517(15) 0.0509(15) 0.0378(13) 0.0012(12) -0.0122(13) -0.0002(14)
C10 0.0627(18) 0.0607(17) 0.0534(15) -0.0141(15) -0.0122(15) 0.0076(17)
C11 0.082(2) 0.0508(16) 0.0676(18) -0.0052(16) -0.0257(18) -0.0044(19)
C12 0.0662(18) 0.0554(17) 0.0741(19) -0.0007(16) -0.0139(18) -0.0146(17)
C13 0.0517(16) 0.0576(16) 0.0661(18) 0.0040(15) -0.0044(16) -0.0010(16)
C14 0.0510(15) 0.0663(17) 0.0626(16) -0.0148(16) 0.0097(17) -0.0137(15)
C15 0.0554(15) 0.0432(14) 0.0550(15) -0.0096(13) 0.0079(15) -0.0114(13)
C16 0.0732(19) 0.0645(18) 0.0529(16) -0.0117(16) 0.0112(17) -0.0056(18)
C17 0.086(2) 0.076(2) 0.071(2) -0.0010(19) -0.013(2) -0.010(2)
C18 0.0642(19) 0.068(2) 0.103(3) -0.001(2) 0.004(2) -0.0010(18)
C19 0.087(2) 0.0583(18) 0.081(2) -0.0070(18) 0.027(2) 0.008(2)
C20 0.084(2) 0.0495(16) 0.0547(16) -0.0047(14) 0.0152(18) -0.0022(18)
C21 0.068(2) 0.099(2) 0.0580(17) -0.0104(18) -0.0181(17) 0.001(2)
C22 0.0435(14) 0.0459(14) 0.0531(15) 0.0050(13) -0.0004(13) 0.0065(13)
C23 0.0476(15) 0.0514(15) 0.0547(16) 0.0012(14) -0.0005(14) -0.0005(15)
C24 0.0694(19) 0.0440(15) 0.0596(17) 0.0041(14) -0.0035(17) 0.0020(15)
C25 0.0552(17) 0.0566(17) 0.0540(16) -0.0009(14) -0.0028(15) 0.0144(15)
C26 0.0437(15) 0.0633(17) 0.0678(18) 0.0097(16) 0.0008(15) 0.0062(16)
C27 0.0571(17) 0.0471(15) 0.081(2) 0.0175(16) -0.0005(17) -0.0021(15)

loop_
_atom_type_symbol
_atom_type_description
_atom_type_scat_dispersion_real
_atom_type_scat_dispersion_imag
_atom_type_scat_source
C C 0.0033 0.0016 'International Tables Vol C Tables 4.2.6.8 and 6.1.1.4'
H H 0.0000 0.0000 'International Tables Vol C Tables 4.2.6.8 and 6.1.1.4'
N N 0.0061 0.0033 'International Tables Vol C Tables 4.2.6.8 and 6.1.1.4'
O O 0.0106 0.0060 'International Tables Vol C Tables 4.2.6.8 and 6.1.1.4'

loop_
_geom_angle_atom_site_label_1
_geom_angle_atom_site_label_2
_geom_angle_atom_site_label_3
_geom_angle
C1 N1 C4 124.4(2)
C1 N1 C7 123.2(2)
C4 N1 C7 111.68(19)
C3 N2 C2 124.6(2)
C3 N2 C21 117.1(2)
C2 N2 C21 117.4(2)
C9 N3 C7 109.0(2)
C9 N3 H3 117.8(18)
C7 N3 H3 108.7(18)
N5 N4 C6 114.0(2)
N4 N5 C22 114.2(2)
O1 C1 N1 122.6(2)
O1 C1 C2 121.2(2)
N1 C1 C2 116.1(2)
N2 C2 C1 114.4(2)
N2 C2 C14 112.4(2)
C1 C2 C14 109.9(2)
N2 C2 H2 106.5
C1 C2 H2 106.5
C14 C2 H2 106.5
O2 C3 N2 123.1(3)
O2 C3 C4 120.4(2)
N2 C3 C4 116.5(2)
N1 C4 C3 114.7(2)
N1 C4 C5 101.30(19)
C3 C4 C5 114.2(2)
N1 C4 H4 108.8
C3 C4 H4 108.8
C5 C4 H4 108.8
C4 C5 C6 103.1(2)
C4 C5 H5A 111.1
C6 C5 H5A 111.1
C4 C5 H5B 111.1
C6 C5 H5B 111.1
H5A C5 H5B 109.1
N4 C6 C8 109.5(2)
N4 C6 C5 107.7(2)
C8 C6 C5 116.2(2)
N4 C6 C7 116.53(19)
C8 C6 C7 102.9(2)
C5 C6 C7 104.2(2)
N3 C7 N1 114.0(2)
N3 C7 C6 104.9(2)
N1 C7 C6 103.38(19)
N3 C7 H7 111.4
N1 C7 H7 111.4
C6 C7 H7 111.4
C9 C8 C13 119.9(2)
C9 C8 C6 109.6(2)
C13 C8 C6 130.4(3)
C8 C9 C10 121.1(3)
C8 C9 N3 111.1(2)
C10 C9 N3 127.8(3)
C11 C10 C9 118.3(3)
C11 C10 H10 120.9
C9 C10 H10 120.9
C12 C11 C10 121.2(3)
C12 C11 H11 119.4
C10 C11 H11 119.4
C11 C12 C13 120.4(3)
C11 C12 H12 119.8
C13 C12 H12 119.8
C12 C13 C8 119.1(3)
C12 C13 H13 120.4
C8 C13 H13 120.4
C15 C14 C2 113.4(2)
C15 C14 H14A 108.9
C2 C14 H14A 108.9
C15 C14 H14B 108.9
C2 C14 H14B 108.9
H14A C14 H14B 107.7
C16 C15 C20 117.9(3)
C16 C15 C14 121.6(3)
C20 C15 C14 120.4(3)
C15 C16 C17 121.0(3)
C15 C16 H16 119.5
C17 C16 H16 119.5
C18 C17 C16 120.0(3)
C18 C17 H17 120.0
C16 C17 H17 120.0
C19 C18 C17 119.7(3)
C19 C18 H18 120.2
C17 C18 H18 120.2
C18 C19 C20 120.6(3)
C18 C19 H19 119.7
C20 C19 H19 119.7
C19 C20 C15 120.7(3)
C19 C20 H20 119.6
C15 C20 H20 119.6
N2 C21 H21A 109.5
N2 C21 H21B 109.5
H21A C21 H21B 109.5
N2 C21 H21C 109.5
H21A C21 H21C 109.5
H21B C21 H21C 109.5
C23 C22 C27 119.5(3)
C23 C22 N5 115.8(2)
C27 C22 N5 124.7(2)
C22 C23 C24 120.6(3)
C22 C23 H23 119.7
C24 C23 H23 119.7
C23 C24 C25 119.5(3)
C23 C24 H24 120.3
C25 C24 H24 120.3
C26 C25 C24 120.0(3)
C26 C25 H25 120.0
C24 C25 H25 120.0
C25 C26 C27 120.5(3)
C25 C26 H26 119.8
C27 C26 H26 119.8
C26 C27 C22 119.9(3)
C26 C27 H27 120.1
C22 C27 H27 120.1

loop_
_geom_bond_atom_site_label_1
_geom_bond_atom_site_label_2
_geom_bond_distance
O1 C1 1.215(3)
O2 C3 1.217(3)
N1 C1 1.346(3)
N1 C4 1.451(3)
N1 C7 1.458(3)
N2 C3 1.344(3)
N2 C2 1.459(3)
N2 C21 1.464(3)
N3 C9 1.395(3)
N3 C7 1.448(3)
N3 H3 0.85(3)
N4 N5 1.221(3)
N4 C6 1.476(3)
N5 C22 1.440(3)
C1 C2 1.512(4)
C2 C14 1.531(4)
C2 H2 0.9800
C3 C4 1.493(3)
C4 C5 1.517(3)
C4 H4 0.9800
C5 C6 1.541(3)
C5 H5A 0.9700
C5 H5B 0.9700
C6 C8 1.489(3)
C6 C7 1.565(3)
C7 H7 0.9800
C8 C9 1.381(4)
C8 C13 1.386(4)
C9 C10 1.385(4)
C10 C11 1.379(4)
C10 H10 0.9300
C11 C12 1.375(4)
C11 H11 0.9300
C12 C13 1.381(4)
C12 H12 0.9300
C13 H13 0.9300
C14 C15 1.488(4)
C14 H14A 0.9700
C14 H14B 0.9700
C15 C16 1.370(4)
C15 C20 1.381(4)
C16 C17 1.372(4)
C16 H16 0.9300
C17 C18 1.364(5)
C17 H17 0.9300
C18 C19 1.353(5)
C18 H18 0.9300
C19 C20 1.365(4)
C19 H19 0.9300
C20 H20 0.9300
C21 H21A 0.9600
C21 H21B 0.9600
C21 H21C 0.9600
C22 C23 1.363(4)
C22 C27 1.375(4)
C23 C24 1.371(4)
C23 H23 0.9300
C24 C25 1.376(4)
C24 H24 0.9300
C25 C26 1.356(4)
C25 H25 0.9300
C26 C27 1.369(4)
C26 H26 0.9300
C27 H27 0.9300

loop_
_geom_hbond_atom_site_label_D
_geom_hbond_atom_site_label_H
_geom_hbond_atom_site_label_A
_geom_hbond_distance_DH
_geom_hbond_distance_HA
_geom_hbond_distance_DA
_geom_hbond_angle_DHA
_geom_hbond_site_symmetry_A
N3 H3 O2 0.85(3) 2.73(3) 3.260(3) 122(2) 2_565
